data_4327497
loop_
_publ_author_name
'Juan M. Clemente-Juan'
'Christine Mackiewicz'
'Marc Verelst'
'Fran\,coise Dahan'
'Azzedine Bousseksou'
'Yiannis Sanakis'
'Jean-Pierre Tuchagues'

_publ_contact_author
;
         Prof. Jean-Pierre Tuchagues
         Laboratoire de Chimie de Coordination du CNRS
         205 Route de Narbonne
         31077 Toulouse Cedex 4
         France
;
_publ_contact_author_email tuchague@lcc-toulouse.fr
_publ_contact_author_fax '(33) 0561553003'
_publ_contact_author_phone '(33) 0561333154'
_publ_section_title
;
 Synthesis, Structure, and Magnetic Properties of Tetranuclear Cubane-like
 and Chain-like Iron(II) Complexes Based on the N4O Pentadentate
 Dinucleating Ligand 1,5-Bis[(2-pyridylmethyl)amino]pentan-3-ol
;
_journal_name_full 'Inorganic Chemistry'
_journal_page_first 1478
_journal_page_last 1491
_journal_paper_doi 10.1021/ic010787+
_journal_volume 41
_journal_year 2002
_chemical_formula_sum 'C31 H45 Fe4 N7 O10 S2'
_chemical_formula_weight 963.26
_chemical_name_systematic
;
   ?
;
_space_group_IT_number 15
_symmetry_cell_setting monoclinic
_symmetry_space_group_name_Hall '-C 2yc'
_symmetry_space_group_name_H-M 'C 1 2/c 1'
_atom_sites_solution_hydrogens geom
_atom_sites_solution_primary direct
_atom_sites_solution_secondary difmap
_audit_creation_method SHELXL-97
_cell_angle_alpha 90.00
_cell_angle_beta 104.441(10)
_cell_angle_gamma 90.00
_cell_formula_units_Z 8
_cell_length_a 19.9165(17)
_cell_length_b 21.1001(12)
_cell_length_c 21.2617(19)
_cell_measurement_temperature 180(2)
_cell_volume 8652.7(12)
_computing_cell_refinement 'STOE-IPDS software (Stoe, 2.87, 1997)'
_computing_data_collection 'STOE-IPDS software (Stoe, 2.87, 1997)'
_computing_data_reduction 'XRED (Stoe, 1.08, 1996)'
_computing_molecular_graphics 'ZORTEP (Zsolnai, 1996)'
_computing_structure_refinement 'SHELXL-97 (Sheldrick, 1997)'
_computing_structure_solution 'SHELXS-97 (Sheldrick, 1990)'
_diffrn_ambient_temperature 180(2)
_diffrn_measured_fraction_theta_full 0.497
_diffrn_measured_fraction_theta_max 0.497
_diffrn_measurement_device_type STOE-IPDS
_diffrn_measurement_method 'Imaging Plate Detector System'
_diffrn_radiation_monochromator graphite
_diffrn_radiation_source 'fine-focus sealed tube'
_diffrn_radiation_type MoK\a
_diffrn_radiation_wavelength 0.71073
_diffrn_reflns_av_R_equivalents 0.0515
_diffrn_reflns_av_sigmaI/netI 0.0377
_diffrn_reflns_limit_h_max 22
_diffrn_reflns_limit_h_min -22
_diffrn_reflns_limit_k_max 22
_diffrn_reflns_limit_k_min -24
_diffrn_reflns_limit_l_max 24
_diffrn_reflns_limit_l_min -24
_diffrn_reflns_number 27944
_diffrn_reflns_theta_full 24.19
_diffrn_reflns_theta_max 24.19
_diffrn_reflns_theta_min 1.88
_exptl_absorpt_coefficient_mu 1.467
_exptl_absorpt_correction_type none
_exptl_crystal_colour Oranged-Red
_exptl_crystal_density_diffrn 1.479
_exptl_crystal_description Plate
_exptl_crystal_F_000 3968
_exptl_crystal_size_max 0.30
_exptl_crystal_size_mid 0.15
_exptl_crystal_size_min 0.10
_refine_diff_density_max 0.524
_refine_diff_density_min -0.236
_refine_diff_density_rms 0.057
_refine_ls_extinction_method none
_refine_ls_goodness_of_fit_ref 0.946
_refine_ls_hydrogen_treatment mixed
_refine_ls_matrix_type full
_refine_ls_number_parameters 530
_refine_ls_number_reflns 6909
_refine_ls_number_restraints 0
_refine_ls_restrained_S_all 0.946
_refine_ls_R_factor_all 0.0481
_refine_ls_R_factor_gt 0.0305
_refine_ls_shift/su_max 0.001
_refine_ls_shift/su_mean 0.000
_refine_ls_structure_factor_coef Fsqd
_refine_ls_weighting_details 'w=1/[\s^2^(Fo^2^)+(0.0604P)^2^+0.0000P] where P=(Fo^2^+2Fc^2^)/3'
_refine_ls_weighting_scheme calc
_refine_ls_wR_factor_gt 0.0731
_refine_ls_wR_factor_ref 0.0789
_reflns_number_gt 4146
_reflns_number_total 6909
_reflns_threshold_expression >2sigma(I)
_cod_data_source_file ic0107872B_2.cif
_cod_data_source_block (2)
_cod_depositor_comments
;
The following automatic conversions were performed:

'_refine_ls_weighting_scheme' value 'calc
w=1/[\s^2^(Fo^2^)+(0.0604P)^2^+0.0000P] where P=(Fo^2^+2Fc^2^)/3' was
changed to 'calc'. New tag '_refine_ls_weighting_details' was
created. The value of the new tag was set to
'w=1/[\s^2^(Fo^2^)+(0.0604P)^2^+0.0000P] where P=(Fo^2^+2Fc^2^)/3'.

Automatic conversion script
Id: cif_fix_values 3143 2015-03-26 13:38:13Z robertas 
;
_cod_database_code 4327497

loop_
_symmetry_equiv_pos_as_xyz
'x, y, z'
'x, -y, z+1/2'
'x+1/2, y+1/2, z'
'x+1/2, -y+1/2, z+1/2'
'-x, -y, -z'
'-x, y, -z-1/2'
'-x+1/2, -y+1/2, -z'
'-x+1/2, y+1/2, -z-1/2'

loop_
_atom_site_label
_atom_site_type_symbol
_atom_site_fract_x
_atom_site_fract_y
_atom_site_fract_z
_atom_site_U_iso_or_equiv
_atom_site_adp_type
_atom_site_occupancy
_atom_site_calc_flag
_atom_site_refinement_flags
_atom_site_disorder_assembly
_atom_site_disorder_group
Fe1 Fe 0.182238(19) 0.185205(17) 0.731523(17) 0.03983(10) Uani 1 d . . .
Fe2 Fe 0.231200(18) 0.153742(17) 0.871023(17) 0.04155(10) Uani 1 d . . .
Fe3 Fe 0.337882(19) 0.128657(18) 0.780427(19) 0.04384(11) Uani 1 d . . .
Fe4 Fe 0.215777(18) 0.036684(18) 0.769330(17) 0.04001(10) Uani 1 d . . .
S1 S 0.01215(4) -0.05779(4) 0.62767(4) 0.0602(2) Uani 1 d . . .
O1 O 0.27545(9) 0.20358(8) 0.80533(9) 0.0452(4) Uani 1 d . . .
O2 O 0.24329(9) 0.11174(8) 0.71016(8) 0.0432(4) Uani 1 d . . .
O3 O 0.29371(9) 0.07890(9) 0.84533(8) 0.0449(4) Uani 1 d . . .
O4 O 0.11967(9) 0.24576(8) 0.77048(8) 0.0409(4) Uani 1 d . . .
O5 O 0.15669(9) 0.22327(8) 0.87618(8) 0.0403(4) Uani 1 d . . .
O6 O 0.15720(8) 0.11141(8) 0.79357(8) 0.0378(4) Uani 1 d . . .
O7 O 0.28973(9) -0.02411(9) 0.74558(8) 0.0424(4) Uani 1 d . . .
O8 O 0.37895(9) 0.04115(9) 0.75467(9) 0.0470(4) Uani 1 d . . .
N1 N 0.10303(11) 0.17492(10) 0.63783(10) 0.0424(5) Uani 1 d . . .
N2 N 0.20640(11) 0.26345(10) 0.67375(10) 0.0438(5) Uani 1 d . . .
H2A H 0.2382 0.2491 0.6515 0.048 Uiso 1 calc R . .
N3 N 0.32545(11) 0.18643(11) 0.94337(10) 0.0469(5) Uani 1 d . . .
H3A H 0.3615 0.1641 0.9330 0.052 Uiso 1 calc R . .
N4 N 0.21754(11) 0.10860(11) 0.95923(10) 0.0458(5) Uani 1 d . . .
N5 N 0.21508(11) -0.02245(10) 0.85332(10) 0.0422(5) Uani 1 d . . .
N6 N 0.13306(13) -0.00871(11) 0.70625(11) 0.0508(6) Uani 1 d . . .
C1 C 0.06548(15) 0.12362(15) 0.61731(13) 0.0537(7) Uani 1 d . . .
H1 H 0.0654 0.0905 0.6475 0.059 Uiso 1 calc R . .
C2 C 0.02602(14) 0.11584(15) 0.55355(13) 0.0535(7) Uani 1 d . . .
H2 H 0.0003 0.0782 0.5400 0.059 Uiso 1 calc R . .
C3 C 0.02598(15) 0.16492(14) 0.51134(14) 0.0522(7) Uani 1 d . . .
H3 H 0.0001 0.1616 0.4674 0.057 Uiso 1 calc R . .
C4 C 0.06331(15) 0.21893(15) 0.53252(14) 0.0543(7) Uani 1 d . . .
H4 H 0.0636 0.2530 0.5034 0.060 Uiso 1 calc R . .
C5 C 0.10095(15) 0.22327(14) 0.59763(13) 0.0501(7) Uani 1 d . . .
C6 C 0.14270(15) 0.28090(13) 0.62610(13) 0.0498(7) Uani 1 d . . .
H6A H 0.1545 0.3056 0.5907 0.055 Uiso 1 calc R . .
H6B H 0.1143 0.3082 0.6471 0.055 Uiso 1 calc R . .
C7 C 0.23463(15) 0.32158(14) 0.70995(15) 0.0544(7) Uani 1 d . . .
H7A H 0.1994 0.3401 0.7301 0.060 Uiso 1 calc R . .
H7B H 0.2454 0.3532 0.6795 0.060 Uiso 1 calc R . .
C8 C 0.29936(15) 0.30671(14) 0.76190(14) 0.0506(7) Uani 1 d . . .
H8A H 0.3221 0.3473 0.7781 0.056 Uiso 1 calc R . .
H8B H 0.3314 0.2832 0.7414 0.056 Uiso 1 calc R . .
C9 C 0.29098(15) 0.26881(13) 0.81990(14) 0.0499(7) Uani 1 d . . .
H9 H 0.2510 0.2874 0.8342 0.055 Uiso 1 calc R . .
C10 C 0.35425(15) 0.27522(14) 0.87575(14) 0.0520(7) Uani 1 d . . .
H10A H 0.3923 0.2503 0.8656 0.057 Uiso 1 calc R . .
H10B H 0.3688 0.3202 0.8792 0.057 Uiso 1 calc R . .
C11 C 0.34517(15) 0.25425(14) 0.94014(14) 0.0564(8) Uani 1 d . . .
H11A H 0.3891 0.2618 0.9733 0.062 Uiso 1 calc R . .
H11B H 0.3090 0.2809 0.9515 0.062 Uiso 1 calc R . .
C12 C 0.32626(16) 0.16538(14) 1.00926(13) 0.0552(7) Uani 1 d . . .
H12A H 0.3252 0.2033 1.0364 0.061 Uiso 1 calc R . .
H12B H 0.3706 0.1432 1.0276 0.061 Uiso 1 calc R . .
C13 C 0.26809(15) 0.12251(13) 1.01434(12) 0.0481(7) Uani 1 d . . .
C14 C 0.26120(15) 0.09857(13) 1.07269(12) 0.0469(6) Uani 1 d . . .
H14 H 0.2961 0.1076 1.1111 0.052 Uiso 1 calc R . .
C15 C 0.20631(16) 0.06257(14) 1.07703(14) 0.0537(7) Uani 1 d . . .
H15 H 0.2031 0.0465 1.1179 0.059 Uiso 1 calc R . .
C16 C 0.15490(17) 0.04935(14) 1.02151(15) 0.0566(7) Uani 1 d . . .
H16 H 0.1152 0.0252 1.0234 0.062 Uiso 1 calc R . .
C17 C 0.16367(15) 0.07285(13) 0.96273(13) 0.0456(6) Uani 1 d . . .
H17 H 0.1299 0.0629 0.9238 0.050 Uiso 1 calc R . .
C18 C 0.16517(14) -0.06410(13) 0.85851(14) 0.0478(6) Uani 1 d . . .
H18 H 0.1244 -0.0680 0.8242 0.053 Uiso 1 calc R . .
C19 C 0.17307(14) -0.10031(13) 0.91258(13) 0.0486(6) Uani 1 d . . .
H19 H 0.1377 -0.1291 0.9164 0.053 Uiso 1 calc R . .
C20 C 0.23317(14) -0.09509(13) 0.96238(13) 0.0484(6) Uani 1 d . . .
H20 H 0.2393 -0.1206 1.0002 0.053 Uiso 1 calc R . .
C21 C 0.28456(15) -0.05204(13) 0.95650(13) 0.0475(6) Uani 1 d . . .
H21 H 0.3258 -0.0478 0.9901 0.052 Uiso 1 calc R . .
C22 C 0.27406(15) -0.01562(13) 0.90050(13) 0.0466(6) Uani 1 d . . .
C23 C 0.32526(14) 0.03270(13) 0.89106(14) 0.0493(7) Uani 1 d . . .
H23A H 0.3463 0.0535 0.9331 0.054 Uiso 1 calc R . .
H23B H 0.3628 0.0115 0.8760 0.054 Uiso 1 calc R . .
C24 C 0.24411(16) 0.09666(14) 0.64455(13) 0.0520(7) Uani 1 d . . .
H24A H 0.2761 0.0614 0.6446 0.057 Uiso 1 calc R . .
H24B H 0.2594 0.1338 0.6241 0.057 Uiso 1 calc R . .
H24C H 0.1974 0.0845 0.6201 0.057 Uiso 1 calc R . .
C25 C 0.11310(14) 0.24704(13) 0.82849(12) 0.0444(6) Uani 1 d . . .
C26 C 0.05107(14) 0.27838(13) 0.83995(14) 0.0479(6) Uani 1 d . . .
H26A H 0.0222 0.2942 0.7987 0.053 Uiso 1 calc R . .
H26B H 0.0653 0.3139 0.8700 0.053 Uiso 1 calc R . .
H26C H 0.0245 0.2479 0.8588 0.053 Uiso 1 calc R . .
C27 C 0.08573(13) 0.10123(14) 0.79287(14) 0.0501(7) Uani 1 d . . .
H27A H 0.0661 0.1404 0.8054 0.055 Uiso 1 calc R . .
H27B H 0.0824 0.0675 0.8237 0.055 Uiso 1 calc R . .
H27C H 0.0599 0.0888 0.7491 0.055 Uiso 1 calc R . .
C28 C 0.35153(13) -0.01422(13) 0.74640(13) 0.0448(6) Uani 1 d . . .
C29 C 0.39372(14) -0.06691(14) 0.73337(15) 0.0533(7) Uani 1 d . . .
H29A H 0.4409 -0.0520 0.7360 0.059 Uiso 1 calc R . .
H29B H 0.3735 -0.0837 0.6898 0.059 Uiso 1 calc R . .
H29C H 0.3950 -0.1004 0.7656 0.059 Uiso 1 calc R . .
C30 C 0.08250(16) -0.02931(15) 0.67386(15) 0.0588(8) Uani 1 d . . .
N7 N 0.3693(4) 0.1721(4) 0.6968(4) 0.0596(17) Uani 0.50 d P A 1
C31 C 0.3588(3) 0.1960(3) 0.6461(4) 0.0628(16) Uani 0.50 d P A 1
S2 S 0.33076(11) 0.22424(9) 0.57092(9) 0.0715(5) Uani 0.50 d P A 1
O9 O 0.4334(5) 0.1421(4) 0.8503(5) 0.0582(19) Uani 0.50 d P A 1
N7' N 0.4288(8) 0.1214(6) 0.8659(7) 0.072(3) Uani 0.50 d P A 2
C31' C 0.4669(4) 0.1222(4) 0.9172(4) 0.076(2) Uani 0.50 d P A 2
S2' S 0.50639(10) 0.11359(10) 0.99416(11) 0.0803(5) Uani 0.50 d P A 2
O9' O 0.3937(3) 0.1811(3) 0.7261(3) 0.0586(14) Uani 0.50 d P A 2
O10 O 0.5000 0.08685(12) 0.7500 0.0503(7) Uani 1 d S . .
H10C H 0.4623(5) 0.0640(10) 0.7474(15) 0.055 Uiso 1 d . . .
O11 O 0.0000 -0.18183(14) 0.7500 0.0535(7) Uani 1 d S . .
H11C H 0.0241(16) -0.1576(14) 0.7242(15) 0.059 Uiso 1 d . . .

loop_
_atom_site_aniso_label
_atom_site_aniso_U_11
_atom_site_aniso_U_22
_atom_site_aniso_U_33
_atom_site_aniso_U_23
_atom_site_aniso_U_13
_atom_site_aniso_U_12
Fe1 0.0437(2) 0.0419(2) 0.03573(19) -0.00099(15) 0.01343(15) -0.00108(16)
Fe2 0.0385(2) 0.0446(2) 0.0375(2) -0.00914(15) 0.00202(15) 0.00092(16)
Fe3 0.0390(2) 0.0450(2) 0.0498(2) -0.00347(17) 0.01514(16) -0.00514(16)
Fe4 0.0371(2) 0.0436(2) 0.0386(2) -0.00599(15) 0.00807(15) -0.00116(15)
S1 0.0479(4) 0.0684(5) 0.0586(5) -0.0168(4) 0.0023(3) -0.0079(4)
O1 0.0428(10) 0.0429(10) 0.0485(10) -0.0108(8) 0.0089(8) -0.0081(8)
O2 0.0483(10) 0.0457(10) 0.0415(9) -0.0021(8) 0.0223(8) 0.0012(8)
O3 0.0394(9) 0.0488(11) 0.0415(10) -0.0058(8) 0.0004(8) 0.0027(8)
O4 0.0438(9) 0.0420(10) 0.0383(9) 0.0001(7) 0.0129(7) 0.0019(8)
O5 0.0422(9) 0.0449(10) 0.0312(9) -0.0065(7) 0.0041(7) 0.0067(8)
O6 0.0298(8) 0.0463(10) 0.0389(9) -0.0044(7) 0.0117(7) -0.0035(7)
O7 0.0412(10) 0.0479(10) 0.0371(9) -0.0029(8) 0.0079(8) 0.0036(8)
O8 0.0396(10) 0.0489(11) 0.0551(11) -0.0011(9) 0.0165(8) 0.0068(8)
N1 0.0458(12) 0.0442(12) 0.0366(11) 0.0012(9) 0.0091(9) 0.0089(10)
N2 0.0512(13) 0.0386(11) 0.0439(12) 0.0054(9) 0.0162(10) 0.0013(10)
N3 0.0399(12) 0.0497(13) 0.0423(12) -0.0120(10) -0.0065(10) 0.0063(10)
N4 0.0453(12) 0.0494(13) 0.0390(11) -0.0001(10) 0.0036(10) 0.0134(10)
N5 0.0487(12) 0.0452(12) 0.0347(11) 0.0030(9) 0.0144(10) 0.0037(10)
N6 0.0534(14) 0.0441(13) 0.0490(13) -0.0106(10) 0.0013(12) -0.0004(11)
C1 0.0553(17) 0.0559(18) 0.0387(14) -0.0055(13) -0.0093(12) 0.0111(14)
C2 0.0458(16) 0.0623(18) 0.0425(15) -0.0135(13) -0.0078(12) 0.0081(13)
C3 0.0493(16) 0.0607(18) 0.0418(15) -0.0002(13) 0.0021(12) 0.0104(14)
C4 0.0524(16) 0.0652(19) 0.0464(16) 0.0176(14) 0.0142(13) 0.0127(15)
C5 0.0600(17) 0.0496(16) 0.0431(15) 0.0093(12) 0.0175(13) 0.0134(13)
C6 0.0592(17) 0.0482(16) 0.0420(14) 0.0112(12) 0.0123(12) 0.0097(13)
C7 0.0548(17) 0.0400(15) 0.0697(19) 0.0067(13) 0.0177(15) -0.0008(12)
C8 0.0477(15) 0.0476(16) 0.0560(16) -0.0083(13) 0.0120(13) -0.0141(12)
C9 0.0457(15) 0.0443(15) 0.0590(17) -0.0125(13) 0.0118(13) -0.0166(12)
C10 0.0481(16) 0.0460(16) 0.0561(17) -0.0111(13) 0.0018(13) -0.0079(12)
C11 0.0532(17) 0.0460(16) 0.0584(17) -0.0182(14) -0.0078(14) -0.0034(13)
C12 0.0567(17) 0.0537(17) 0.0438(15) -0.0115(13) -0.0092(13) 0.0098(14)
C13 0.0558(16) 0.0464(15) 0.0344(13) -0.0059(11) -0.0033(12) 0.0103(13)
C14 0.0567(16) 0.0444(15) 0.0322(13) -0.0032(11) -0.0028(12) 0.0048(13)
C15 0.0654(19) 0.0504(17) 0.0441(16) 0.0126(13) 0.0113(14) 0.0086(14)
C16 0.0661(19) 0.0483(16) 0.0590(18) 0.0111(14) 0.0221(15) 0.0120(14)
C17 0.0550(16) 0.0442(14) 0.0418(14) 0.0070(11) 0.0200(12) 0.0080(12)
C18 0.0447(15) 0.0434(14) 0.0576(17) 0.0031(13) 0.0172(13) -0.0030(12)
C19 0.0475(15) 0.0439(15) 0.0541(16) 0.0090(13) 0.0123(13) 0.0071(12)
C20 0.0543(16) 0.0499(16) 0.0412(14) 0.0090(12) 0.0120(12) 0.0080(13)
C21 0.0533(16) 0.0466(16) 0.0407(14) 0.0076(12) 0.0081(12) 0.0053(12)
C22 0.0542(16) 0.0462(15) 0.0396(14) 0.0048(11) 0.0120(12) 0.0139(12)
C23 0.0478(15) 0.0491(16) 0.0439(15) -0.0041(12) -0.0021(12) 0.0053(12)
C24 0.0652(18) 0.0523(16) 0.0434(15) 0.0038(12) 0.0226(14) 0.0112(14)
C25 0.0446(14) 0.0490(15) 0.0374(14) -0.0056(12) 0.0062(12) -0.0033(12)
C26 0.0497(15) 0.0492(15) 0.0471(15) -0.0065(12) 0.0162(12) 0.0040(12)
C27 0.0402(15) 0.0558(17) 0.0497(16) -0.0034(13) 0.0025(12) -0.0105(12)
C28 0.0426(15) 0.0481(16) 0.0445(15) -0.0021(12) 0.0123(12) 0.0003(12)
C29 0.0428(15) 0.0528(16) 0.0657(18) 0.0000(14) 0.0163(14) 0.0131(13)
C30 0.0493(17) 0.0610(19) 0.0574(18) -0.0135(15) -0.0031(15) 0.0036(15)
N7 0.055(5) 0.062(4) 0.063(5) 0.008(4) 0.018(3) 0.002(3)
C31 0.063(4) 0.049(3) 0.082(5) 0.013(3) 0.029(3) 0.010(3)
S2 0.0848(12) 0.0651(10) 0.0647(10) 0.0055(8) 0.0189(9) -0.0056(9)
O9 0.037(3) 0.053(5) 0.080(6) 0.002(3) 0.006(3) -0.009(3)
N7' 0.076(6) 0.060(7) 0.080(7) 0.005(5) 0.016(5) 0.001(5)
C31' 0.054(4) 0.075(5) 0.077(5) -0.009(4) -0.025(4) 0.012(3)
S2' 0.0645(11) 0.0738(12) 0.0893(13) -0.0103(10) -0.0060(9) 0.0003(9)
O9' 0.043(3) 0.067(3) 0.068(4) -0.008(3) 0.017(3) -0.003(3)
O10 0.0402(14) 0.0408(14) 0.0792(19) 0.000 0.0325(14) 0.000
O11 0.0490(16) 0.0547(17) 0.0604(17) 0.000 0.0207(14) 0.000

loop_
_atom_type_symbol
_atom_type_description
_atom_type_scat_dispersion_real
_atom_type_scat_dispersion_imag
_atom_type_scat_source
C C 0.0033 0.0016 'International Tables Vol C Tables 4.2.6.8 and 6.1.1.4'
H H 0.0000 0.0000 'International Tables Vol C Tables 4.2.6.8 and 6.1.1.4'
N N 0.0061 0.0033 'International Tables Vol C Tables 4.2.6.8 and 6.1.1.4'
O O 0.0106 0.0060 'International Tables Vol C Tables 4.2.6.8 and 6.1.1.4'
S S 0.1246 0.1234 'International Tables Vol C Tables 4.2.6.8 and 6.1.1.4'
Fe Fe 0.3463 0.8444 'International Tables Vol C Tables 4.2.6.8 and 6.1.1.4'

loop_
_geom_angle_atom_site_label_1
_geom_angle_atom_site_label_2
_geom_angle_atom_site_label_3
_geom_angle
O2 Fe1 O4 167.10(7)
O2 Fe1 O1 81.30(7)
O4 Fe1 O1 95.29(7)
O2 Fe1 O6 80.49(6)
O4 Fe1 O6 87.01(6)
O1 Fe1 O6 88.47(7)
O2 Fe1 N2 102.54(8)
O4 Fe1 N2 89.86(8)
O1 Fe1 N2 90.17(8)
O6 Fe1 N2 176.46(7)
O2 Fe1 N1 93.11(7)
O4 Fe1 N1 93.14(7)
O1 Fe1 N1 164.68(8)
O6 Fe1 N1 104.75(7)
N2 Fe1 N1 77.06(8)
O2 Fe1 Fe2 89.27(5)
O4 Fe1 Fe2 79.64(5)
O1 Fe1 Fe2 45.45(5)
O6 Fe1 Fe2 45.57(4)
N2 Fe1 Fe2 132.11(6)
N1 Fe1 Fe2 149.32(6)
O1 Fe2 O5 95.93(7)
O1 Fe2 O6 91.15(7)
O5 Fe2 O6 88.37(6)
O1 Fe2 O3 80.50(7)
O5 Fe2 O3 167.82(6)
O6 Fe2 O3 80.11(6)
O1 Fe2 N4 161.81(8)
O5 Fe2 N4 91.08(7)
O6 Fe2 N4 105.85(8)
O3 Fe2 N4 95.82(8)
O1 Fe2 N3 83.29(8)
O5 Fe2 N3 103.43(7)
O6 Fe2 N3 167.38(7)
O3 Fe2 N3 87.79(7)
N4 Fe2 N3 78.76(9)
O1 Fe2 Fe1 46.49(5)
O5 Fe2 Fe1 80.54(4)
O6 Fe2 Fe1 47.34(5)
O3 Fe2 Fe1 88.69(5)
N4 Fe2 Fe1 151.66(6)
N3 Fe2 Fe1 129.47(7)
O3 Fe3 O9' 172.20(16)
O3 Fe3 O9 93.2(2)
O9' Fe3 O9 79.0(3)
O3 Fe3 O2 86.24(7)
O9' Fe3 O2 101.53(16)
O9 Fe3 O2 177.9(3)
O3 Fe3 O8 89.22(7)
O9' Fe3 O8 91.45(18)
O9 Fe3 O8 87.8(3)
O2 Fe3 O8 90.20(7)
O3 Fe3 O1 80.97(7)
O9' Fe3 O1 99.49(18)
O9 Fe3 O1 101.6(3)
O2 Fe3 O1 80.29(7)
O8 Fe3 O1 166.71(7)
O3 Fe3 N7 168.9(2)
O9' Fe3 N7 18.73(16)
O9 Fe3 N7 97.1(3)
O2 Fe3 N7 83.33(19)
O8 Fe3 N7 87.1(2)
O1 Fe3 N7 100.9(2)
O3 Fe3 N7' 79.5(3)
O9' Fe3 N7' 92.9(3)
O9 Fe3 N7' 14.8(3)
O2 Fe3 N7' 163.9(2)
O8 Fe3 N7' 82.2(4)
O1 Fe3 N7' 104.5(4)
N7 Fe3 N7' 110.3(3)
N6 Fe4 O6 96.01(8)
N6 Fe4 O7 93.08(8)
O6 Fe4 O7 168.47(7)
N6 Fe4 O3 171.44(9)
O6 Fe4 O3 81.06(6)
O7 Fe4 O3 90.90(7)
N6 Fe4 O2 103.62(8)
O6 Fe4 O2 80.27(6)
O7 Fe4 O2 90.72(7)
O3 Fe4 O2 83.89(7)
N6 Fe4 N5 95.66(9)
O6 Fe4 N5 96.38(7)
O7 Fe4 N5 89.75(7)
O3 Fe4 N5 76.76(8)
O2 Fe4 N5 160.65(8)
C9 O1 Fe2 116.15(16)
C9 O1 Fe1 115.71(16)
Fe2 O1 Fe1 88.05(7)
C9 O1 Fe3 130.75(16)
Fe2 O1 Fe3 99.14(8)
Fe1 O1 Fe3 97.73(7)
C24 O2 Fe1 121.62(16)
C24 O2 Fe3 119.89(16)
Fe1 O2 Fe3 100.65(7)
C24 O2 Fe4 117.79(16)
Fe1 O2 Fe4 99.80(7)
Fe3 O2 Fe4 91.31(7)
C23 O3 Fe3 127.81(16)
C23 O3 Fe4 110.39(16)
Fe3 O3 Fe4 93.21(7)
C23 O3 Fe2 121.09(16)
Fe3 O3 Fe2 99.39(8)
Fe4 O3 Fe2 98.05(7)
C25 O4 Fe1 127.69(17)
C25 O5 Fe2 125.89(15)
C27 O6 Fe4 119.67(15)
C27 O6 Fe2 124.60(15)
Fe4 O6 Fe2 100.73(7)
C27 O6 Fe1 118.48(15)
Fe4 O6 Fe1 99.38(6)
Fe2 O6 Fe1 87.09(6)
C28 O7 Fe4 129.99(17)
C28 O8 Fe3 129.96(16)
C5 N1 C1 119.5(2)
C5 N1 Fe1 113.83(19)
C1 N1 Fe1 126.21(18)
C6 N2 C7 107.7(2)
C6 N2 Fe1 107.82(16)
C7 N2 Fe1 116.24(17)
C6 N2 H2A 108.3
C7 N2 H2A 108.3
Fe1 N2 H2A 108.3
C12 N3 C11 113.3(2)
C12 N3 Fe2 111.96(18)
C11 N3 Fe2 116.99(16)
C12 N3 H3A 104.3
C11 N3 H3A 104.3
Fe2 N3 H3A 104.3
C17 N4 C13 120.3(2)
C17 N4 Fe2 124.89(18)
C13 N4 Fe2 114.74(19)
C22 N5 C18 122.0(2)
C22 N5 Fe4 111.44(17)
C18 N5 Fe4 126.42(18)
C30 N6 Fe4 172.4(2)
N1 C1 C2 123.4(3)
N1 C1 H1 118.3
C2 C1 H1 118.3
C3 C2 C1 117.1(3)
C3 C2 H2 121.5
C1 C2 H2 121.5
C2 C3 C4 120.0(3)
C2 C3 H3 120.0
C4 C3 H3 120.0
C3 C4 C5 119.3(3)
C3 C4 H4 120.3
C5 C4 H4 120.3
N1 C5 C4 120.6(3)
N1 C5 C6 115.8(2)
C4 C5 C6 123.6(2)
N2 C6 C5 111.8(2)
N2 C6 H6A 109.3
C5 C6 H6A 109.3
N2 C6 H6B 109.3
C5 C6 H6B 109.3
H6A C6 H6B 107.9
N2 C7 C8 110.7(2)
N2 C7 H7A 109.5
C8 C7 H7A 109.5
N2 C7 H7B 109.5
C8 C7 H7B 109.5
H7A C7 H7B 108.1
C7 C8 C9 117.3(2)
C7 C8 H8A 108.0
C9 C8 H8A 108.0
C7 C8 H8B 108.0
C9 C8 H8B 108.0
H8A C8 H8B 107.2
O1 C9 C10 110.5(2)
O1 C9 C8 113.2(2)
C10 C9 C8 110.7(2)
O1 C9 H9 107.3
C10 C9 H9 107.3
C8 C9 H9 107.3
C11 C10 C9 115.3(2)
C11 C10 H10A 108.4
C9 C10 H10A 108.4
C11 C10 H10B 108.4
C9 C10 H10B 108.4
H10A C10 H10B 107.5
N3 C11 C10 114.9(2)
N3 C11 H11A 108.5
C10 C11 H11A 108.5
N3 C11 H11B 108.5
C10 C11 H11B 108.5
H11A C11 H11B 107.5
N3 C12 C13 115.4(2)
N3 C12 H12A 108.4
C13 C12 H12A 108.4
N3 C12 H12B 108.4
C13 C12 H12B 108.4
H12A C12 H12B 107.5
N4 C13 C14 118.3(3)
N4 C13 C12 119.0(2)
C14 C13 C12 122.7(2)
C15 C14 C13 122.1(2)
C15 C14 H14 119.0
C13 C14 H14 119.0
C14 C15 C16 119.5(3)
C14 C15 H15 120.2
C16 C15 H15 120.2
C15 C16 C17 117.4(3)
C15 C16 H16 121.3
C17 C16 H16 121.3
N4 C17 C16 122.4(3)
N4 C17 H17 118.8
C16 C17 H17 118.8
N5 C18 C19 120.2(3)
N5 C18 H18 119.9
C19 C18 H18 119.9
C18 C19 C20 119.8(3)
C18 C19 H19 120.1
C20 C19 H19 120.1
C19 C20 C21 119.6(2)
C19 C20 H20 120.2
C21 C20 H20 120.2
C22 C21 C20 118.7(3)
C22 C21 H21 120.7
C20 C21 H21 120.7
N5 C22 C21 119.7(3)
N5 C22 C23 118.1(2)
C21 C22 C23 122.2(3)
O3 C23 C22 111.3(2)
O3 C23 H23A 109.4
C22 C23 H23A 109.4
O3 C23 H23B 109.4
C22 C23 H23B 109.4
H23A C23 H23B 108.0
O2 C24 H24A 109.5
O2 C24 H24B 109.5
H24A C24 H24B 109.5
O2 C24 H24C 109.5
H24A C24 H24C 109.5
H24B C24 H24C 109.5
O5 C25 O4 123.6(2)
O5 C25 C26 118.8(2)
O4 C25 C26 117.6(2)
C25 C26 H26A 109.5
C25 C26 H26B 109.5
H26A C26 H26B 109.5
C25 C26 H26C 109.5
H26A C26 H26C 109.5
H26B C26 H26C 109.5
O6 C27 H27A 109.5
O6 C27 H27B 109.5
H27A C27 H27B 109.5
O6 C27 H27C 109.5
H27A C27 H27C 109.5
H27B C27 H27C 109.5
O7 C28 O8 122.7(2)
O7 C28 C29 118.9(3)
O8 C28 C29 118.3(2)
C28 C29 H29A 109.5
C28 C29 H29B 109.5
H29A C29 H29B 109.5
C28 C29 H29C 109.5
H29A C29 H29C 109.5
H29B C29 H29C 109.5
N6 C30 S1 179.2(3)
C31 N7 Fe3 154.1(6)
N7 C31 S2 170.4(7)
C31' N7' Fe3 166.3(12)
N7' C31' S2' 166.6(9)

loop_
_geom_bond_atom_site_label_1
_geom_bond_atom_site_label_2
_geom_bond_distance
Fe1 O2 2.0889(17)
Fe1 O4 2.0943(17)
Fe1 O1 2.1463(18)
Fe1 O6 2.1776(17)
Fe1 N2 2.182(2)
Fe1 N1 2.222(2)
Fe1 Fe2 2.9574(6)
Fe2 O1 2.1088(19)
Fe2 O5 2.1090(17)
Fe2 O6 2.1146(17)
Fe2 O3 2.1636(18)
Fe2 N4 2.180(2)
Fe2 N3 2.219(2)
Fe3 O3 2.0943(19)
Fe3 O9' 2.106(7)
Fe3 O9 2.121(10)
Fe3 O2 2.1224(19)
Fe3 O8 2.1452(18)
Fe3 O1 2.1573(18)
Fe3 N7 2.224(8)
Fe3 N7' 2.228(15)
Fe4 N6 2.080(2)
Fe4 O6 2.1006(17)
Fe4 O7 2.1075(17)
Fe4 O3 2.1360(18)
Fe4 O2 2.1759(18)
Fe4 N5 2.181(2)
S1 C30 1.613(3)
O1 C9 1.428(3)
O2 C24 1.435(3)
O3 C23 1.409(3)
O4 C25 1.273(3)
O5 C25 1.263(3)
O6 C27 1.436(3)
O7 C28 1.244(3)
O8 C28 1.283(3)
N1 C5 1.325(3)
N1 C1 1.326(4)
N2 C6 1.459(3)
N2 C7 1.482(4)
N2 H2A 0.9300
N3 C12 1.466(4)
N3 C11 1.490(4)
N3 H3A 0.9300
N4 C17 1.329(4)
N4 C13 1.373(3)
N5 C22 1.349(4)
N5 C18 1.352(3)
N6 C30 1.154(4)
C1 C2 1.397(4)
C1 H1 0.9500
C2 C3 1.370(4)
C2 H2 0.9500
C3 C4 1.374(4)
C3 H3 0.9500
C4 C5 1.403(4)
C4 H4 0.9500
C5 C6 1.512(4)
C6 H6A 0.9900
C6 H6B 0.9900
C7 C8 1.507(4)
C7 H7A 0.9900
C7 H7B 0.9900
C8 C9 1.513(4)
C8 H8A 0.9900
C8 H8B 0.9900
C9 C10 1.507(4)
C9 H9 1.0000
C10 C11 1.492(4)
C10 H10A 0.9900
C10 H10B 0.9900
C11 H11A 0.9900
C11 H11B 0.9900
C12 C13 1.495(4)
C12 H12A 0.9900
C12 H12B 0.9900
C13 C14 1.378(4)
C14 C15 1.353(4)
C14 H14 0.9500
C15 C16 1.385(4)
C15 H15 0.9500
C16 C17 1.395(4)
C16 H16 0.9500
C17 H17 0.9500
C18 C19 1.356(4)
C18 H18 0.9500
C19 C20 1.391(4)
C19 H19 0.9500
C20 C21 1.397(4)
C20 H20 0.9500
C21 C22 1.388(4)
C21 H21 0.9500
C22 C23 1.491(4)
C23 H23A 0.9900
C23 H23B 0.9900
C24 H24A 0.9800
C24 H24B 0.9800
C24 H24C 0.9800
C25 C26 1.474(4)
C26 H26A 0.9800
C26 H26B 0.9800
C26 H26C 0.9800
C27 H27A 0.9800
C27 H27B 0.9800
C27 H27C 0.9800
C28 C29 1.461(4)
C29 H29A 0.9800
C29 H29B 0.9800
C29 H29C 0.9800
N7 C31 1.161(10)
C31 S2 1.666(8)
N7' C31' 1.163(16)
C31' S2' 1.639(7)
O10 H10C 0.88(2)
O11 H11C 0.96(3)

loop_
_geom_hbond_atom_site_label_D
_geom_hbond_atom_site_label_H
_geom_hbond_atom_site_label_A
_geom_hbond_distance_DH
_geom_hbond_distance_HA
_geom_hbond_distance_DA
_geom_hbond_angle_DHA
N2 H2A S2 0.93 2.86 3.781(3) 170.4
N3 H3A N7' 0.93 2.37 3.244(16) 157.3
N3 H3A O9 0.93 2.57 3.396(11) 148.0
O10 H10C O8 0.88(2) 1.77(2) 2.621(2) 161(2)
O11 H11C S1 0.96(3) 2.91(3) 3.740(2) 145(2)

loop_
_geom_torsion_atom_site_label_1
_geom_torsion_atom_site_label_2
_geom_torsion_atom_site_label_3
_geom_torsion_atom_site_label_4
_geom_torsion
Fe1 O1 Fe2 O6 17.52(7)
O1 Fe2 O6 Fe1 -17.27(7)
Fe2 O6 Fe1 O1 16.97(7)
O6 Fe1 O1 Fe2 -17.00(7)
Fe3 O2 Fe4 O3 17.09(7)
O2 Fe4 O3 Fe3 -17.35(7)
Fe4 O3 Fe3 O2 17.74(7)
O3 Fe3 O2 Fe4 -17.38(7)
Fe1 O1 Fe3 O2 -1.33(7)
O1 Fe3 O2 Fe1 1.38(7)
Fe3 O2 Fe1 O1 -1.38(7)
O2 Fe1 O1 Fe3 1.35(7)
Fe2 O3 Fe4 O6 1.55(7)
O3 Fe4 O6 Fe2 -1.59(7)
Fe4 O6 Fe2 O3 1.58(7)
O6 Fe2 O3 Fe4 -1.54(7)
Fe1 O2 Fe4 O6 -2.01(6)
O2 Fe4 O6 Fe1 1.92(6)
Fe4 O6 Fe1 O2 -2.00(6)
O6 Fe1 O2 Fe4 1.93(6)
Fe2 O1 Fe3 O3 0.23(6)
O1 Fe3 O3 Fe2 -0.23(6)
Fe3 O3 Fe2 O1 0.23(6)
O3 Fe2 O1 Fe3 -0.22(6)
Fe1 O1 O6 Fe2 -155.36(10)
Fe1 O1 O2 Fe3 178.24(10)
Fe1 O2 O6 Fe4 177.46(8)
Fe2 O1 O3 Fe3 -179.70(8)
Fe2 O3 O6 Fe4 -177.98(9)
Fe3 O2 O3 Fe4 -156.09(10)
